data_4029078
loop_
_publ_author_name
'Ding, Rui'
'Fu, Jian-Guo'
'Xu, Guang-Qiang'
'Sun, Bing-Feng'
'Lin, Guo-Qiang'

_publ_section_title
;
 Divergent total synthesis of the Lycopodium alkaloids huperzine A,
 huperzine B, and huperzine U.
;
_journal_issue 1
_journal_name_full 'The Journal of organic chemistry'
_journal_page_first 240
_journal_page_last 250
_journal_paper_doi 10.1021/jo402419h
_journal_volume 79
_journal_year 2014
_chemical_absolute_configuration ad
_chemical_formula_sum 'C22 H30 N2 O4'
_chemical_formula_weight 386.48
_chemical_name_systematic
; 
 ? 
;
_space_group_IT_number 19
_symmetry_cell_setting orthorhombic
_symmetry_space_group_name_Hall 'P 2ac 2ab'
_symmetry_space_group_name_H-M 'P 21 21 21'
_atom_sites_solution_hydrogens geom
_atom_sites_solution_primary direct
_atom_sites_solution_secondary difmap
_audit_creation_method SHELXL-97
_cell_angle_alpha 90.00
_cell_angle_beta 90.00
_cell_angle_gamma 90.00
_cell_formula_units_Z 4
_cell_length_a 10.0279(10)
_cell_length_b 10.0620(9)
_cell_length_c 21.191(2)
_cell_measurement_reflns_used 2729
_cell_measurement_temperature 293(2)
_cell_measurement_theta_max 43.334
_cell_measurement_theta_min 5.583
_cell_volume 2138.2(4)
_computing_cell_refinement 'Bruker SMART'
_computing_data_collection 'Bruker SMART'
_computing_data_reduction 'Bruker SHELXTL'
_computing_molecular_graphics 'Bruker SHELXTL'
_computing_publication_material 'Bruker SHELXTL'
_computing_structure_refinement 'SHELXL-97 (Sheldrick, 1997)'
_computing_structure_solution 'SHELXS-97 (Sheldrick, 1990)'
_diffrn_ambient_temperature 293(2)
_diffrn_measured_fraction_theta_full 1.000
_diffrn_measured_fraction_theta_max 1.000
_diffrn_measurement_device_type 'CCD area detector'
_diffrn_measurement_method 'phi and omega scans'
_diffrn_radiation_monochromator graphite
_diffrn_radiation_source 'fine-focus sealed tube'
_diffrn_radiation_type MoK\a
_diffrn_radiation_wavelength 0.71073
_diffrn_reflns_av_R_equivalents 0.0406
_diffrn_reflns_av_sigmaI/netI 0.0408
_diffrn_reflns_limit_h_max 12
_diffrn_reflns_limit_h_min -11
_diffrn_reflns_limit_k_max 11
_diffrn_reflns_limit_k_min -12
_diffrn_reflns_limit_l_max 24
_diffrn_reflns_limit_l_min -25
_diffrn_reflns_number 12517
_diffrn_reflns_theta_full 25.50
_diffrn_reflns_theta_max 25.50
_diffrn_reflns_theta_min 1.92
_exptl_absorpt_coefficient_mu 0.082
_exptl_absorpt_correction_T_max 1.00000
_exptl_absorpt_correction_T_min 0.64990
_exptl_absorpt_correction_type empirical
_exptl_absorpt_process_details sadabs
_exptl_crystal_colour colorless
_exptl_crystal_density_diffrn 1.201
_exptl_crystal_density_method 'not measured'
_exptl_crystal_description prismatic
_exptl_crystal_F_000 832
_exptl_crystal_size_max 0.212
_exptl_crystal_size_mid 0.114
_exptl_crystal_size_min 0.089
_refine_diff_density_max 0.136
_refine_diff_density_min -0.145
_refine_diff_density_rms 0.030
_refine_ls_abs_structure_details 'Flack H D (1983), Acta Cryst. A39, 876-881'
_refine_ls_abs_structure_Flack 0.3(11)
_refine_ls_extinction_method none
_refine_ls_goodness_of_fit_ref 1.016
_refine_ls_hydrogen_treatment mixed
_refine_ls_matrix_type full
_refine_ls_number_parameters 266
_refine_ls_number_reflns 3981
_refine_ls_number_restraints 1
_refine_ls_restrained_S_all 1.016
_refine_ls_R_factor_all 0.0605
_refine_ls_R_factor_gt 0.0409
_refine_ls_shift/su_max 0.001
_refine_ls_shift/su_mean 0.000
_refine_ls_structure_factor_coef Fsqd
_refine_ls_weighting_details 'calc w=1/[\s^2^(Fo^2^)+(0.0530P)^2^+0.0169P] where P=(Fo^2^+2Fc^2^)/3'
_refine_ls_weighting_scheme calc
_refine_ls_wR_factor_gt 0.0912
_refine_ls_wR_factor_ref 0.0999
_reflns_number_gt 3052
_reflns_number_total 3981
_reflns_threshold_expression >2sigma(I)
_cod_data_source_file jo402419h_si_006.cif
_cod_data_source_block cd212343
_cod_depositor_comments
;
The following automatic conversions were performed:

'_symmetry_cell_setting' value 'Orthorhombic' changed to
'orthorhombic' according to
/usr/data/users/saulius/automatic-downloads/current/ACS/lib/dictionaries/cif_core.dic
dictionary named 'cif_core.dic' version 2.4.2 from 2011-04-26.

Automatic conversion script
Id: cif_fix_values 2281 2013-09-26 08:29:07Z andrius 
;
_cod_original_sg_symbol_H-M P2(1)2(1)2(1)
_cod_database_code 4029078

loop_
_symmetry_equiv_pos_as_xyz
'x, y, z'
'-x+1/2, -y, z+1/2'
'-x, y+1/2, -z+1/2'
'x+1/2, -y+1/2, -z'

loop_
_atom_site_label
_atom_site_type_symbol
_atom_site_fract_x
_atom_site_fract_y
_atom_site_fract_z
_atom_site_U_iso_or_equiv
_atom_site_adp_type
_atom_site_occupancy
_atom_site_symmetry_multiplicity
_atom_site_calc_flag
_atom_site_refinement_flags
N1 N 0.47691(17) 0.74864(17) 0.21215(7) 0.0502(4) Uani 1 1 d .
N2 N 0.35050(19) 0.59705(17) 0.00602(8) 0.0487(4) Uani 1 1 d .
O1 O 0.12010(15) 0.78579(16) 0.00997(6) 0.0546(4) Uani 1 1 d D
O2 O 0.66374(17) 0.66100(16) 0.25980(7) 0.0724(5) Uani 1 1 d .
O3 O 0.16063(18) 0.53608(18) -0.04453(8) 0.0802(5) Uani 1 1 d .
O4 O 0.36452(15) 0.48822(13) -0.08360(6) 0.0574(4) Uani 1 1 d .
C1 C 0.2299(2) 0.79163(18) 0.05326(8) 0.0444(5) Uani 1 1 d .
C2 C 0.2898(2) 0.65153(18) 0.06396(8) 0.0445(5) Uani 1 1 d .
C3 C 0.1837(2) 0.5591(2) 0.08888(9) 0.0544(5) Uani 1 1 d .
H3 H 0.1891 0.4693 0.0789 0.065 Uiso 1 1 calc R
C4 C 0.0837(2) 0.6000(2) 0.12419(10) 0.0582(6) Uani 1 1 d .
C5 C 0.0622(2) 0.7440(2) 0.13785(9) 0.0604(6) Uani 1 1 d .
H5A H 0.0501 0.7545 0.1830 0.072 Uiso 1 1 calc R
H5B H -0.0199 0.7717 0.1176 0.072 Uiso 1 1 calc R
C6 C 0.1737(2) 0.8368(2) 0.11661(9) 0.0507(5) Uani 1 1 d .
H6 H 0.1339 0.9247 0.1101 0.061 Uiso 1 1 calc R
C7 C 0.2855(2) 0.8532(2) 0.16469(10) 0.0572(6) Uani 1 1 d .
H7A H 0.3284 0.9383 0.1575 0.069 Uiso 1 1 calc R
H7B H 0.2464 0.8555 0.2066 0.069 Uiso 1 1 calc R
C8 C 0.3897(2) 0.74710(19) 0.16328(8) 0.0456(5) Uani 1 1 d .
C9 C 0.5724(2) 0.6597(2) 0.21270(9) 0.0534(5) Uani 1 1 d .
C10 C 0.5878(2) 0.5634(2) 0.16719(10) 0.0589(6) Uani 1 1 d .
H10 H 0.6565 0.5015 0.1697 0.071 Uiso 1 1 calc R
C11 C 0.4989(2) 0.56124(19) 0.11804(10) 0.0525(5) Uani 1 1 d .
H11 H 0.5059 0.4966 0.0868 0.063 Uiso 1 1 calc R
C12 C 0.39787(19) 0.65632(17) 0.11496(8) 0.0429(4) Uani 1 1 d .
C13 C -0.0210(3) 0.5066(3) 0.14926(13) 0.0841(8) Uani 1 1 d .
H13A H 0.0014 0.4171 0.1378 0.126 Uiso 1 1 calc R
H13B H -0.1061 0.5294 0.1316 0.126 Uiso 1 1 calc R
H13C H -0.0250 0.5139 0.1944 0.126 Uiso 1 1 calc R
C14 C 0.3309(2) 0.88827(19) 0.02549(9) 0.0527(5) Uani 1 1 d .
H14A H 0.4082 0.8910 0.0529 0.063 Uiso 1 1 calc R
H14B H 0.3599 0.8545 -0.0151 0.063 Uiso 1 1 calc R
C15 C 0.2807(3) 1.0254(2) 0.01689(10) 0.0654(6) Uani 1 1 d .
H15 H 0.1951 1.0348 0.0005 0.078 Uiso 1 1 calc R
C16 C 0.3445(4) 1.1324(2) 0.02993(12) 0.0908(9) Uani 1 1 d .
H16A H 0.4303 1.1277 0.0464 0.109 Uiso 1 1 calc R
H16B H 0.3049 1.2147 0.0229 0.109 Uiso 1 1 calc R
C17 C 0.6475(3) 0.7569(3) 0.30838(10) 0.0783(7) Uani 1 1 d .
H17A H 0.6469 0.8443 0.2902 0.118 Uiso 1 1 calc R
H17B H 0.7200 0.7498 0.3378 0.118 Uiso 1 1 calc R
H17C H 0.5648 0.7414 0.3299 0.118 Uiso 1 1 calc R
C18 C 0.2818(3) 0.5408(2) -0.04117(9) 0.0538(5) Uani 1 1 d .
C19 C 0.3140(3) 0.4231(2) -0.14116(9) 0.0644(6) Uani 1 1 d .
C20 C 0.4414(3) 0.3856(3) -0.17375(13) 0.1005(10) Uani 1 1 d .
H20A H 0.4912 0.4644 -0.1834 0.151 Uiso 1 1 calc R
H20B H 0.4212 0.3389 -0.2121 0.151 Uiso 1 1 calc R
H20C H 0.4932 0.3294 -0.1466 0.151 Uiso 1 1 calc R
C21 C 0.2343(3) 0.3024(2) -0.12454(11) 0.0778(7) Uani 1 1 d .
H21A H 0.2870 0.2445 -0.0986 0.117 Uiso 1 1 calc R
H21B H 0.2091 0.2566 -0.1624 0.117 Uiso 1 1 calc R
H21C H 0.1556 0.3286 -0.1019 0.117 Uiso 1 1 calc R
C22 C 0.2349(4) 0.5199(3) -0.18008(14) 0.1195(14) Uani 1 1 d .
H22A H 0.1522 0.5391 -0.1592 0.179 Uiso 1 1 calc R
H22B H 0.2171 0.4819 -0.2208 0.179 Uiso 1 1 calc R
H22C H 0.2850 0.6005 -0.1851 0.179 Uiso 1 1 calc R
H1 H 0.116(3) 0.712(3) -0.0082(12) 0.075(8) Uiso 1 1 d D
H2 H 0.432(2) 0.619(2) 0.0022(11) 0.068(7) Uiso 1 1 d .

loop_
_atom_site_aniso_label
_atom_site_aniso_U_11
_atom_site_aniso_U_22
_atom_site_aniso_U_33
_atom_site_aniso_U_23
_atom_site_aniso_U_13
_atom_site_aniso_U_12
N1 0.0561(11) 0.0506(9) 0.0439(9) 0.0036(8) -0.0068(8) -0.0034(9)
N2 0.0464(11) 0.0546(9) 0.0450(10) -0.0143(7) -0.0018(8) -0.0028(9)
O1 0.0524(9) 0.0613(9) 0.0502(8) -0.0069(7) -0.0120(7) 0.0052(8)
O2 0.0763(11) 0.0764(10) 0.0645(10) 0.0064(8) -0.0263(9) 0.0081(9)
O3 0.0551(11) 0.0977(12) 0.0878(12) -0.0434(10) -0.0138(8) 0.0048(10)
O4 0.0643(10) 0.0600(8) 0.0480(8) -0.0203(6) -0.0047(7) 0.0039(8)
C1 0.0434(11) 0.0500(10) 0.0399(10) -0.0038(8) -0.0038(9) 0.0020(10)
C2 0.0459(12) 0.0443(10) 0.0433(10) -0.0074(8) -0.0004(9) -0.0023(10)
C3 0.0587(15) 0.0482(11) 0.0563(12) -0.0038(9) -0.0044(11) -0.0061(11)
C4 0.0534(13) 0.0680(14) 0.0532(13) -0.0004(11) 0.0023(11) -0.0075(12)
C5 0.0562(14) 0.0768(15) 0.0483(12) 0.0029(11) 0.0109(10) 0.0073(13)
C6 0.0527(12) 0.0520(11) 0.0474(11) -0.0062(9) -0.0015(10) 0.0110(10)
C7 0.0607(13) 0.0622(13) 0.0489(12) -0.0149(9) -0.0075(10) 0.0105(12)
C8 0.0483(12) 0.0465(10) 0.0421(10) 0.0006(8) -0.0022(9) -0.0030(10)
C9 0.0564(13) 0.0525(11) 0.0514(12) 0.0101(10) -0.0101(10) -0.0014(11)
C10 0.0610(14) 0.0542(12) 0.0614(13) 0.0043(10) -0.0091(11) 0.0124(11)
C11 0.0618(14) 0.0443(10) 0.0515(12) -0.0021(9) 0.0016(10) 0.0018(11)
C12 0.0467(11) 0.0407(9) 0.0413(10) 0.0030(8) 0.0021(9) -0.0014(9)
C13 0.0749(18) 0.0938(19) 0.0835(17) 0.0026(15) 0.0146(14) -0.0244(17)
C14 0.0568(13) 0.0529(11) 0.0483(11) 0.0002(9) -0.0026(10) 0.0006(11)
C15 0.0789(16) 0.0568(13) 0.0605(13) 0.0055(10) -0.0083(12) 0.0050(13)
C16 0.130(3) 0.0570(14) 0.0853(18) -0.0010(12) -0.0222(18) 0.0020(17)
C17 0.0874(18) 0.0976(18) 0.0500(13) 0.0030(13) -0.0195(13) -0.0090(17)
C18 0.0593(15) 0.0500(11) 0.0520(13) -0.0121(10) -0.0058(11) 0.0036(11)
C19 0.0963(19) 0.0514(11) 0.0455(12) -0.0125(9) -0.0115(12) -0.0032(13)
C20 0.129(3) 0.101(2) 0.0722(17) -0.0458(16) 0.0266(17) -0.025(2)
C21 0.0964(19) 0.0619(14) 0.0750(16) -0.0184(12) -0.0079(15) -0.0077(15)
C22 0.205(4) 0.0725(17) 0.0813(19) 0.0023(14) -0.069(2) 0.002(2)

loop_
_atom_type_symbol
_atom_type_description
_atom_type_scat_dispersion_real
_atom_type_scat_dispersion_imag
_atom_type_scat_source
C C 0.0033 0.0016 'International Tables Vol C Tables 4.2.6.8 and 6.1.1.4'
H H 0.0000 0.0000 'International Tables Vol C Tables 4.2.6.8 and 6.1.1.4'
N N 0.0061 0.0033 'International Tables Vol C Tables 4.2.6.8 and 6.1.1.4'
O O 0.0106 0.0060 'International Tables Vol C Tables 4.2.6.8 and 6.1.1.4'

loop_
_geom_angle_atom_site_label_1
_geom_angle_atom_site_label_2
_geom_angle_atom_site_label_3
_geom_angle
C9 N1 C8 118.06(17)
C18 N2 C2 124.44(19)
C18 N2 H2 122.3(16)
C2 N2 H2 112.2(16)
C1 O1 H1 111.8(18)
C9 O2 C17 117.59(18)
C18 O4 C19 121.36(17)
O1 C1 C14 106.84(14)
O1 C1 C6 106.97(15)
C14 C1 C6 113.31(16)
O1 C1 C2 110.74(14)
C14 C1 C2 112.32(16)
C6 C1 C2 106.57(15)
N2 C2 C3 110.68(15)
N2 C2 C12 107.86(16)
C3 C2 C12 105.76(15)
N2 C2 C1 112.09(15)
C3 C2 C1 109.79(16)
C12 C2 C1 110.44(14)
C4 C3 C2 122.94(19)
C4 C3 H3 118.5
C2 C3 H3 118.5
C3 C4 C5 121.5(2)
C3 C4 C13 122.5(2)
C5 C4 C13 115.9(2)
C4 C5 C6 115.54(18)
C4 C5 H5A 108.4
C6 C5 H5A 108.4
C4 C5 H5B 108.4
C6 C5 H5B 108.4
H5A C5 H5B 107.5
C7 C6 C5 114.11(17)
C7 C6 C1 110.45(17)
C5 C6 C1 110.40(16)
C7 C6 H6 107.2
C5 C6 H6 107.2
C1 C6 H6 107.2
C8 C7 C6 115.05(16)
C8 C7 H7A 108.5
C6 C7 H7A 108.5
C8 C7 H7B 108.5
C6 C7 H7B 108.5
H7A C7 H7B 107.5
N1 C8 C12 122.55(18)
N1 C8 C7 115.33(16)
C12 C8 C7 122.11(17)
N1 C9 O2 119.60(19)
N1 C9 C10 123.84(19)
O2 C9 C10 116.5(2)
C11 C10 C9 118.1(2)
C11 C10 H10 121.0
C9 C10 H10 121.0
C10 C11 C12 119.79(19)
C10 C11 H11 120.1
C12 C11 H11 120.1
C8 C12 C11 117.68(18)
C8 C12 C2 120.28(17)
C11 C12 C2 121.69(16)
C4 C13 H13A 109.5
C4 C13 H13B 109.5
H13A C13 H13B 109.5
C4 C13 H13C 109.5
H13A C13 H13C 109.5
H13B C13 H13C 109.5
C15 C14 C1 114.64(18)
C15 C14 H14A 108.6
C1 C14 H14A 108.6
C15 C14 H14B 108.6
C1 C14 H14B 108.6
H14A C14 H14B 107.6
C16 C15 C14 125.9(2)
C16 C15 H15 117.0
C14 C15 H15 117.0
C15 C16 H16A 120.0
C15 C16 H16B 120.0
H16A C16 H16B 120.0
O2 C17 H17A 109.5
O2 C17 H17B 109.5
H17A C17 H17B 109.5
O2 C17 H17C 109.5
H17A C17 H17C 109.5
H17B C17 H17C 109.5
O3 C18 O4 124.48(19)
O3 C18 N2 125.0(2)
O4 C18 N2 110.5(2)
O4 C19 C21 110.44(17)
O4 C19 C20 101.55(19)
C21 C19 C20 111.0(2)
O4 C19 C22 110.35(18)
C21 C19 C22 111.9(2)
C20 C19 C22 111.1(3)
C19 C20 H20A 109.5
C19 C20 H20B 109.5
H20A C20 H20B 109.5
C19 C20 H20C 109.5
H20A C20 H20C 109.5
H20B C20 H20C 109.5
C19 C21 H21A 109.5
C19 C21 H21B 109.5
H21A C21 H21B 109.5
C19 C21 H21C 109.5
H21A C21 H21C 109.5
H21B C21 H21C 109.5
C19 C22 H22A 109.5
C19 C22 H22B 109.5
H22A C22 H22B 109.5
C19 C22 H22C 109.5
H22A C22 H22C 109.5
H22B C22 H22C 109.5

loop_
_geom_bond_atom_site_label_1
_geom_bond_atom_site_label_2
_geom_bond_distance
N1 C9 1.310(3)
N1 C8 1.356(2)
N2 C18 1.340(3)
N2 C2 1.476(2)
N2 H2 0.86(2)
O1 C1 1.434(2)
O1 H1 0.84(2)
O2 C9 1.355(2)
O2 C17 1.420(3)
O3 C18 1.218(3)
O4 C18 1.333(2)
O4 C19 1.474(2)
C1 C14 1.522(3)
C1 C6 1.525(3)
C1 C2 1.549(3)
C2 C3 1.508(3)
C2 C12 1.531(3)
C3 C4 1.317(3)
C3 H3 0.9300
C4 C5 1.493(3)
C4 C13 1.505(3)
C5 C6 1.525(3)
C5 H5A 0.9700
C5 H5B 0.9700
C6 C7 1.524(3)
C6 H6 0.9800
C7 C8 1.494(3)
C7 H7A 0.9700
C7 H7B 0.9700
C8 C12 1.375(3)
C9 C10 1.376(3)
C10 C11 1.371(3)
C10 H10 0.9300
C11 C12 1.395(3)
C11 H11 0.9300
C13 H13A 0.9600
C13 H13B 0.9600
C13 H13C 0.9600
C14 C15 1.480(3)
C14 H14A 0.9700
C14 H14B 0.9700
C15 C16 1.283(3)
C15 H15 0.9300
C16 H16A 0.9300
C16 H16B 0.9300
C17 H17A 0.9600
C17 H17B 0.9600
C17 H17C 0.9600
C19 C21 1.496(3)
C19 C20 1.500(4)
C19 C22 1.502(4)
C20 H20A 0.9600
C20 H20B 0.9600
C20 H20C 0.9600
C21 H21A 0.9600
C21 H21B 0.9600
C21 H21C 0.9600
C22 H22A 0.9600
C22 H22B 0.9600
C22 H22C 0.9600

loop_
_geom_hbond_atom_site_label_D
_geom_hbond_atom_site_label_H
_geom_hbond_atom_site_label_A
_geom_hbond_distance_DH
_geom_hbond_distance_HA
_geom_hbond_distance_DA
_geom_hbond_angle_DHA
_geom_hbond_site_symmetry_A
O1 H1 O3 0.84(2) 1.98(3) 2.795(2) 163(3) .
N2 H2 O1 0.86(2) 2.13(2) 2.969(2) 168(2) 4_565

loop_
_geom_torsion_atom_site_label_1
_geom_torsion_atom_site_label_2
_geom_torsion_atom_site_label_3
_geom_torsion_atom_site_label_4
_geom_torsion
C18 N2 C2 C3 43.3(2)
C18 N2 C2 C12 158.54(18)
C18 N2 C2 C1 -79.7(2)
O1 C1 C2 N2 65.2(2)
C14 C1 C2 N2 -54.2(2)
C6 C1 C2 N2 -178.83(16)
O1 C1 C2 C3 -58.28(19)
C14 C1 C2 C3 -177.64(15)
C6 C1 C2 C3 57.72(19)
O1 C1 C2 C12 -174.53(14)
C14 C1 C2 C12 66.12(19)
C6 C1 C2 C12 -58.5(2)
N2 C2 C3 C4 -154.8(2)
C12 C2 C3 C4 88.6(2)
C1 C2 C3 C4 -30.5(3)
C2 C3 C4 C5 5.0(3)
C2 C3 C4 C13 -179.4(2)
C3 C4 C5 C6 -8.6(3)
C13 C4 C5 C6 175.62(19)
C4 C5 C6 C7 -86.7(2)
C4 C5 C6 C1 38.4(2)
O1 C1 C6 C7 -176.83(16)
C14 C1 C6 C7 -59.4(2)
C2 C1 C6 C7 64.7(2)
O1 C1 C6 C5 56.0(2)
C14 C1 C6 C5 173.51(17)
C2 C1 C6 C5 -62.5(2)
C5 C6 C7 C8 83.6(2)
C1 C6 C7 C8 -41.4(2)
C9 N1 C8 C12 0.1(3)
C9 N1 C8 C7 -178.50(17)
C6 C7 C8 N1 -169.65(18)
C6 C7 C8 C12 11.7(3)
C8 N1 C9 O2 177.95(17)
C8 N1 C9 C10 -1.2(3)
C17 O2 C9 N1 2.7(3)
C17 O2 C9 C10 -178.09(19)
N1 C9 C10 C11 0.7(3)
O2 C9 C10 C11 -178.49(18)
C9 C10 C11 C12 0.9(3)
N1 C8 C12 C11 1.4(3)
C7 C8 C12 C11 179.95(18)
N1 C8 C12 C2 174.74(16)
C7 C8 C12 C2 -6.7(3)
C10 C11 C12 C8 -1.9(3)
C10 C11 C12 C2 -175.12(18)
N2 C2 C12 C8 153.62(17)
C3 C2 C12 C8 -87.9(2)
C1 C2 C12 C8 30.8(2)
N2 C2 C12 C11 -33.3(2)
C3 C2 C12 C11 85.1(2)
C1 C2 C12 C11 -156.15(17)
O1 C1 C14 C15 61.0(2)
C6 C1 C14 C15 -56.6(2)
C2 C1 C14 C15 -177.43(16)
C1 C14 C15 C16 137.2(3)
C19 O4 C18 O3 2.8(3)
C19 O4 C18 N2 -178.41(17)
C2 N2 C18 O3 5.7(3)
C2 N2 C18 O4 -173.17(16)
C18 O4 C19 C21 -64.0(3)
C18 O4 C19 C20 178.2(2)
C18 O4 C19 C22 60.3(3)
